data_7150302
loop_
_publ_author_name
'Ley, Steven V.'
'Dixon, Darren J.'
'Guy, Richard T.'
'Rodr\'iguez, F\'elix'
'Sheppard, Tom D.'

_publ_section_title
;
 Michael, Michael-aldol and Michael-Michael reactions of enolate
 equivalents of butane-2,3-diacetal protected glycolic acid
 derivatives.
;
_journal_issue 22
_journal_name_full 'Organic &amp; biomolecular chemistry'
_journal_page_first 4095
_journal_page_last 4107
_journal_paper_doi 10.1039/b512410g
_journal_volume 3
_journal_year 2005
_chemical_formula_sum 'C14 H23 N O7'
_chemical_formula_weight 317.33
_chemical_name_systematic
;
?
;
_space_group_IT_number 14
_symmetry_cell_setting monoclinic
_symmetry_space_group_name_Hall '-P 2ybc'
_symmetry_space_group_name_H-M 'P 1 21/c 1'
_atom_sites_solution_hydrogens geom
_atom_sites_solution_primary direct
_atom_sites_solution_secondary difmap
_audit_creation_method SHELXL
_cell_angle_alpha 90.00
_cell_angle_beta 108.840(3)
_cell_angle_gamma 90.00
_cell_formula_units_Z 4
_cell_length_a 14.2904(8)
_cell_length_b 10.4950(6)
_cell_length_c 11.2184(4)
_cell_measurement_reflns_used 11623
_cell_measurement_temperature 220(2)
_cell_measurement_theta_max 27.48
_cell_measurement_theta_min 1.02
_cell_volume 1592.37(14)
_computing_cell_refinement 'HKL Scalepack (Otwinowski & Minor 1997)'
_computing_data_collection 'Collect (Nonius BV, 1997-2000)'
_computing_data_reduction
;
HKL Denzo and Scalepack (Otwinowski & Minor 1997)
;
_computing_structure_refinement 'SHELXL-93 (Sheldrick, 1993)'
_computing_structure_solution teXsan
_diffrn_ambient_temperature 220(2)
_diffrn_detector_area_resol_mean 9
_diffrn_measurement_device '95mm CCD camera on \k-goniostat'
_diffrn_measurement_device_type KappaCCD
_diffrn_measurement_method CCD
_diffrn_radiation_monochromator 'horizonally mounted graphite crystal'
_diffrn_radiation_source 'fine-focus sealed tube'
_diffrn_radiation_type MoK\a
_diffrn_radiation_wavelength 0.71069
_diffrn_reflns_av_R_equivalents 0.0828
_diffrn_reflns_av_sigmaI/netI 0.0580
_diffrn_reflns_limit_h_max 17
_diffrn_reflns_limit_h_min -18
_diffrn_reflns_limit_k_max 13
_diffrn_reflns_limit_k_min -13
_diffrn_reflns_limit_l_max 14
_diffrn_reflns_limit_l_min 0
_diffrn_reflns_number 13927
_diffrn_reflns_theta_max 27.54
_diffrn_reflns_theta_min 1.51
_exptl_absorpt_coefficient_mu 0.106
_exptl_absorpt_correction_T_max 1.234
_exptl_absorpt_correction_T_min 0.918
_exptl_absorpt_correction_type multi-scan
_exptl_absorpt_process_details
;
Sortav Blessing (1995)
multi-scan from symmetry-related measurements (Blessing 1995)
;
_exptl_crystal_colour colourless
_exptl_crystal_density_diffrn 1.324
_exptl_crystal_F_000 680
_exptl_crystal_size_max 0.35
_exptl_crystal_size_mid 0.23
_exptl_crystal_size_min 0.23
_refine_diff_density_max 0.298
_refine_diff_density_min -0.290
_refine_diff_density_rms 0.071
_refine_ls_extinction_method none
_refine_ls_goodness_of_fit_all 1.068
_refine_ls_goodness_of_fit_obs 1.119
_refine_ls_matrix_type full
_refine_ls_number_parameters 203
_refine_ls_number_reflns 3619
_refine_ls_number_restraints 0
_refine_ls_restrained_S_all 1.331
_refine_ls_restrained_S_obs 1.119
_refine_ls_R_factor_all 0.0923
_refine_ls_R_factor_obs 0.0498
_refine_ls_shift/esd_max 0.000
_refine_ls_shift/esd_mean 0.000
_refine_ls_structure_factor_coef Fsqd
_refine_ls_weighting_details 'w=1/[\s^2^(Fo^2^)+(0.0714P)^2^+0.3213P] where P=(Fo^2^+2Fc^2^)/3'
_refine_ls_weighting_scheme calc
_refine_ls_wR_factor_all 0.1870
_refine_ls_wR_factor_obs 0.1305
_reflns_number_observed 2547
_reflns_number_total 3625
_reflns_observed_criterion >2sigma(I)
_cod_data_source_file b512410g.txt
_cod_data_source_block sl0031
_cod_depositor_comments
;
The following automatic conversions were performed:
'_symmetry_cell_setting' value 'Monoclinic' changed to 'monoclinic'
according to '/home/saulius/struct/CIF-dictionaries/cif_core.dic'
dictionary named 'cif_core.dic' version 2.4.1 from
2010-06-29.

'_exptl_absorpt_correction_type' value 'multiscan' changed to
'multi-scan' according to
'/home/saulius/struct/CIF-dictionaries/cif_core.dic' dictionary named
'cif_core.dic' version 2.4.1 from 2010-06-29.

Automatic conversion script
Id: cif_fix_enum 1527 2010-12-29 10:47:43Z saulius 

The following automatic conversions were performed:

'_refine_ls_weighting_scheme' value 'calc
w=1/[\s^2^(Fo^2^)+(0.0714P)^2^+0.3213P] where P=(Fo^2^+2Fc^2^)/3' was
changed to 'calc'. New tag '_refine_ls_weighting_details' was
created. The value of the new tag was set to
'w=1/[\s^2^(Fo^2^)+(0.0714P)^2^+0.3213P] where P=(Fo^2^+2Fc^2^)/3'.

Automatic conversion script
Id: cif_fix_values 3143 2015-03-26 13:38:13Z robertas 
;
_cod_original_sg_symbol_H-M P2(1)/c
_cod_database_code 7150302

loop_
_symmetry_equiv_pos_as_xyz
'x, y, z'
'-x, y+1/2, -z+1/2'
'-x, -y, -z'
'x, -y-1/2, z-1/2'

loop_
_atom_site_aniso_label
_atom_site_aniso_U_11
_atom_site_aniso_U_22
_atom_site_aniso_U_33
_atom_site_aniso_U_23
_atom_site_aniso_U_13
_atom_site_aniso_U_12
O1 0.0519(10) 0.125(2) 0.0871(12) 0.0632(11) -0.0283(9) -0.0397(10)
O2 0.0349(7) 0.0463(7) 0.0381(6) 0.0117(5) 0.0012(5) -0.0063(5)
O3 0.0285(6) 0.0371(6) 0.0327(6) 0.0043(4) 0.0095(5) -0.0045(5)
O4 0.0524(8) 0.0377(7) 0.0407(6) -0.0062(5) 0.0240(6) -0.0050(6)
O5 0.0530(8) 0.0399(7) 0.0345(6) -0.0005(5) 0.0121(6) 0.0127(6)
O6 0.0912(13) 0.0608(10) 0.1151(14) 0.0200(9) 0.0669(12) 0.0313(9)
O7 0.0521(9) 0.0734(11) 0.0557(9) 0.0090(8) 0.0046(7) 0.0064(8)
N1 0.0544(10) 0.0363(9) 0.0667(11) 0.0141(8) 0.0304(9) 0.0104(8)
C1 0.0410(11) 0.0642(13) 0.0378(9) 0.0152(9) -0.0004(8) -0.0168(9)
C2 0.0347(9) 0.0429(10) 0.0319(8) 0.0009(7) 0.0063(7) -0.0102(7)
C3 0.0317(8) 0.0346(9) 0.0326(8) -0.0006(6) 0.0139(6) -0.0037(7)
C4 0.0323(9) 0.0365(9) 0.0291(8) 0.0003(6) 0.0057(6) -0.0027(7)
C5 0.0300(9) 0.0405(9) 0.0457(9) 0.0041(7) 0.0111(7) 0.0003(7)
C6 0.0477(11) 0.0386(10) 0.0423(9) 0.0036(7) 0.0134(8) -0.0102(8)
C7 0.0685(14) 0.0403(11) 0.0715(13) -0.0098(9) 0.0402(11) -0.0010(10)
C8 0.0696(15) 0.0453(12) 0.0613(12) -0.0024(9) 0.0188(11) 0.0201(10)
C9 0.0290(9) 0.0395(9) 0.0344(8) 0.0040(7) 0.0048(7) -0.0063(7)
C10 0.0477(11) 0.0358(9) 0.0411(9) -0.0031(7) 0.0149(8) -0.0090(8)
C11 0.0509(12) 0.0496(11) 0.0553(11) 0.0114(9) 0.0188(9) -0.0126(9)
C12 0.0552(13) 0.0725(15) 0.0564(12) 0.0102(11) 0.0325(10) -0.0038(11)
C13 0.0517(13) 0.0687(15) 0.0726(14) 0.0017(11) 0.0364(11) 0.0075(11)
C14 0.0382(10) 0.0377(10) 0.0568(11) 0.0021(8) 0.0193(8) 0.0040(8)

loop_
_atom_site_label
_atom_site_type_symbol
_atom_site_fract_x
_atom_site_fract_y
_atom_site_fract_z
_atom_site_U_iso_or_equiv
_atom_site_thermal_displace_type
_atom_site_occupancy
_atom_site_calc_flag
_atom_site_refinement_flags
_atom_site_disorder_group
O1 O 0.91357(13) -0.1244(2) 1.0305(2) 0.1004(8) Uani 1 d . .
O2 O 0.77159(9) -0.21983(12) 0.96681(10) 0.0423(3) Uani 1 d . .
O3 O 0.69314(8) -0.03117(10) 0.78830(9) 0.0329(3) Uani 1 d . .
O4 O 0.62210(9) -0.04181(11) 0.94766(11) 0.0414(3) Uani 1 d . .
O5 O 0.67799(9) -0.28925(12) 0.76830(10) 0.0430(3) Uani 1 d . .
O6 O 0.67931(14) 0.2544(2) 0.7232(2) 0.0810(6) Uani 1 d . .
O7 O 0.69927(11) 0.1417(2) 0.57343(14) 0.0635(4) Uani 1 d . .
N1 N 0.73030(13) 0.18934(15) 0.6778(2) 0.0498(4) Uani 1 d . .
C1 C 0.82954(15) -0.1223(2) 0.9621(2) 0.0508(5) Uani 1 d . .
C2 C 0.78760(12) -0.0092(2) 0.87732(15) 0.0376(4) Uani 1 d . .
H2 H 0.78129(12) 0.0623(2) 0.93176(15) 0.045 Uiso 1 calc R .
C3 C 0.62740(12) -0.0994(2) 0.83672(14) 0.0322(4) Uani 1 d . .
C4 C 0.67150(12) -0.2321(2) 0.87777(14) 0.0337(4) Uani 1 d . .
C5 C 0.53014(12) -0.1045(2) 0.7313(2) 0.0390(4) Uani 1 d . .
H5A H 0.5102(4) -0.0189(2) 0.7012(8) 0.058 Uiso 1 calc R .
H5B H 0.4802(2) -0.1421(10) 0.7621(3) 0.058 Uiso 1 calc R .
H5C H 0.5374(3) -0.1559(9) 0.6630(5) 0.058 Uiso 1 calc R .
C6 C 0.61628(14) -0.3082(2) 0.9475(2) 0.0431(4) Uani 1 d . .
H6A H 0.6447(6) -0.3928(4) 0.9648(10) 0.065 Uiso 1 calc R .
H6B H 0.5473(2) -0.3148(10) 0.8963(5) 0.065 Uiso 1 calc R .
H6C H 0.6213(8) -0.2660(6) 1.0262(6) 0.065 Uiso 1 calc R .
C7 C 0.5783(2) 0.0825(2) 0.9319(2) 0.0559(5) Uani 1 d . .
H7A H 0.5881(10) 0.1205(6) 1.0139(2) 0.084 Uiso 1 calc R .
H7B H 0.5080(3) 0.0755(2) 0.8869(12) 0.084 Uiso 1 calc R .
H7C H 0.6090(8) 0.1356(5) 0.8842(12) 0.084 Uiso 1 calc R .
C8 C 0.7255(2) -0.4106(2) 0.7806(2) 0.0593(6) Uani 1 d . .
H8A H 0.7269(10) -0.4386(7) 0.6988(3) 0.089 Uiso 1 calc R .
H8B H 0.6893(7) -0.4719(4) 0.8134(14) 0.089 Uiso 1 calc R .
H8C H 0.7926(4) -0.4035(4) 0.8380(12) 0.089 Uiso 1 calc R .
C9 C 0.85740(12) 0.0334(2) 0.80671(15) 0.0356(4) Uani 1 d . .
H9 H 0.92420(12) 0.0349(2) 0.87024(15) 0.043 Uiso 1 calc R .
C10 C 0.83720(14) 0.1702(2) 0.7572(2) 0.0414(4) Uani 1 d . .
H10 H 0.85096(14) 0.2274(2) 0.8311(2) 0.050 Uiso 1 calc R .
C11 C 0.9053(2) 0.2097(2) 0.6830(2) 0.0516(5) Uani 1 d . .
H11A H 0.8811(2) 0.2902(2) 0.6397(2) 0.062 Uiso 1 calc R .
H11B H 0.9715(2) 0.2253(2) 0.7425(2) 0.062 Uiso 1 calc R .
C12 C 0.9133(2) 0.1132(2) 0.5866(2) 0.0579(6) Uani 1 d . .
H12A H 0.9648(2) 0.1403(2) 0.5517(2) 0.069 Uiso 1 calc R .
H12B H 0.8505(2) 0.1095(2) 0.5174(2) 0.069 Uiso 1 calc R .
C13 C 0.9383(2) -0.0180(2) 0.6443(2) 0.0604(6) Uani 1 d . .
H13A H 1.0044(2) -0.0164(2) 0.7072(2) 0.072 Uiso 1 calc R .
H13B H 0.9392(2) -0.0791(2) 0.5786(2) 0.072 Uiso 1 calc R .
C14 C 0.86333(14) -0.0614(2) 0.7067(2) 0.0433(4) Uani 1 d . .
H14A H 0.79810(14) -0.0697(2) 0.6426(2) 0.052 Uiso 1 calc R .
H14B H 0.88261(14) -0.1451(2) 0.7455(2) 0.052 Uiso 1 calc R .

loop_
_atom_type_symbol
_atom_type_description
_atom_type_scat_dispersion_real
_atom_type_scat_dispersion_imag
_atom_type_scat_source
C C 0.0033 0.0016 'International Tables Vol C Tables 4.2.6.8 and 6.1.1.4'
H H 0.0000 0.0000 'International Tables Vol C Tables 4.2.6.8 and 6.1.1.4'
O O 0.0106 0.0060 'International Tables Vol C Tables 4.2.6.8 and 6.1.1.4'
N N 0.0061 0.0033 'International Tables Vol C Tables 4.2.6.8 and 6.1.1.4'

loop_
_geom_angle_atom_site_label_1
_geom_angle_atom_site_label_2
_geom_angle_atom_site_label_3
_geom_angle
_geom_angle_site_symmetry_1
_geom_angle_site_symmetry_3
_geom_angle_publ_flag
C1 O2 C4 121.70(13) . . ?
C2 O3 C3 114.20(11) . . ?
C3 O4 C7 115.34(14) . . ?
C4 O5 C8 117.53(14) . . ?
O7 N1 O6 123.3(2) . . ?
O7 N1 C10 119.8(2) . . ?
O6 N1 C10 116.9(2) . . ?
O1 C1 O2 118.0(2) . . ?
O1 C1 C2 121.8(2) . . ?
O2 C1 C2 120.2(2) . . ?
O3 C2 C1 114.12(14) . . ?
O3 C2 C9 108.39(12) . . ?
C1 C2 C9 111.2(2) . . ?
O3 C2 H2 107.62(9) . . ?
C1 C2 H2 107.62(10) . . ?
C9 C2 H2 107.62(9) . . ?
O4 C3 O3 110.63(12) . . ?
O4 C3 C5 114.18(14) . . ?
O3 C3 C5 105.91(12) . . ?
O4 C3 C4 104.97(12) . . ?
O3 C3 C4 108.27(13) . . ?
C5 C3 C4 112.83(13) . . ?
O5 C4 O2 108.09(13) . . ?
O5 C4 C6 115.05(14) . . ?
O2 C4 C6 104.64(12) . . ?
O5 C4 C3 105.25(12) . . ?
O2 C4 C3 109.94(13) . . ?
C6 C4 C3 113.77(14) . . ?
C3 C5 H5A 109.47(9) . . ?
C3 C5 H5B 109.47(9) . . ?
H5A C5 H5B 109.5 . . ?
C3 C5 H5C 109.47(9) . . ?
H5A C5 H5C 109.5 . . ?
H5B C5 H5C 109.5 . . ?
C4 C6 H6A 109.47(10) . . ?
C4 C6 H6B 109.47(9) . . ?
H6A C6 H6B 109.5 . . ?
C4 C6 H6C 109.47(9) . . ?
H6A C6 H6C 109.5 . . ?
H6B C6 H6C 109.5 . . ?
O4 C7 H7A 109.47(10) . . ?
O4 C7 H7B 109.47(10) . . ?
H7A C7 H7B 109.5 . . ?
O4 C7 H7C 109.47(10) . . ?
H7A C7 H7C 109.5 . . ?
H7B C7 H7C 109.5 . . ?
O5 C8 H8A 109.47(10) . . ?
O5 C8 H8B 109.47(12) . . ?
H8A C8 H8B 109.5 . . ?
O5 C8 H8C 109.47(11) . . ?
H8A C8 H8C 109.5 . . ?
H8B C8 H8C 109.5 . . ?
C14 C9 C2 113.08(14) . . ?
C14 C9 C10 113.20(14) . . ?
C2 C9 C10 112.59(15) . . ?
C14 C9 H9 105.71(9) . . ?
C2 C9 H9 105.71(8) . . ?
C10 C9 H9 105.71(9) . . ?
N1 C10 C11 110.02(14) . . ?
N1 C10 C9 111.95(14) . . ?
C11 C10 C9 111.9(2) . . ?
N1 C10 H10 107.59(9) . . ?
C11 C10 H10 107.59(10) . . ?
C9 C10 H10 107.59(9) . . ?
C12 C11 C10 114.7(2) . . ?
C12 C11 H11A 108.60(11) . . ?
C10 C11 H11A 108.60(11) . . ?
C12 C11 H11B 108.60(12) . . ?
C10 C11 H11B 108.60(10) . . ?
H11A C11 H11B 107.6 . . ?
C11 C12 C13 111.4(2) . . ?
C11 C12 H12A 109.35(11) . . ?
C13 C12 H12A 109.35(11) . . ?
C11 C12 H12B 109.35(12) . . ?
C13 C12 H12B 109.35(13) . . ?
H12A C12 H12B 108.0 . . ?
C12 C13 C14 111.4(2) . . ?
C12 C13 H13A 109.36(12) . . ?
C14 C13 H13A 109.36(12) . . ?
C12 C13 H13B 109.36(12) . . ?
C14 C13 H13B 109.36(12) . . ?
H13A C13 H13B 108.0 . . ?
C9 C14 C13 110.9(2) . . ?
C9 C14 H14A 109.45(9) . . ?
C13 C14 H14A 109.45(12) . . ?
C9 C14 H14B 109.45(9) . . ?
C13 C14 H14B 109.45(11) . . ?
H14A C14 H14B 108.0 . . ?

loop_
_geom_bond_atom_site_label_1
_geom_bond_atom_site_label_2
_geom_bond_distance
_geom_bond_site_symmetry_2
_geom_bond_publ_flag
O1 C1 1.199(2) . ?
O2 C1 1.328(2) . ?
O2 C4 1.462(2) . ?
O3 C2 1.415(2) . ?
O3 C3 1.421(2) . ?
O4 C3 1.408(2) . ?
O4 C7 1.433(2) . ?
O5 C4 1.396(2) . ?
O5 C8 1.429(2) . ?
O6 N1 1.223(2) . ?
O7 N1 1.217(2) . ?
N1 C10 1.513(3) . ?
C1 C2 1.518(3) . ?
C2 C9 1.527(2) . ?
C2 H2 0.99 . ?
C3 C5 1.507(2) . ?
C3 C4 1.536(2) . ?
C4 C6 1.507(2) . ?
C5 H5A 0.97 . ?
C5 H5B 0.97 . ?
C5 H5C 0.97 . ?
C6 H6A 0.97 . ?
C6 H6B 0.97 . ?
C6 H6C 0.97 . ?
C7 H7A 0.97 . ?
C7 H7B 0.97 . ?
C7 H7C 0.97 . ?
C8 H8A 0.97 . ?
C8 H8B 0.97 . ?
C8 H8C 0.97 . ?
C9 C14 1.522(3) . ?
C9 C10 1.533(2) . ?
C9 H9 0.99 . ?
C10 C11 1.528(3) . ?
C10 H10 0.99 . ?
C11 C12 1.512(3) . ?
C11 H11A 0.98 . ?
C11 H11B 0.98 . ?
C12 C13 1.515(3) . ?
C12 H12A 0.98 . ?
C12 H12B 0.98 . ?
C13 C14 1.526(3) . ?
C13 H13A 0.98 . ?
C13 H13B 0.98 . ?
C14 H14A 0.98 . ?
C14 H14B 0.98 . ?

loop_
_geom_torsion_atom_site_label_1
_geom_torsion_atom_site_label_2
_geom_torsion_atom_site_label_3
_geom_torsion_atom_site_label_4
_geom_torsion
_geom_torsion_site_symmetry_1
_geom_torsion_site_symmetry_2
_geom_torsion_site_symmetry_3
_geom_torsion_site_symmetry_4
_geom_torsion_publ_flag
C4 O2 C1 O1 -173.4(2) . . . . ?
C4 O2 C1 C2 10.0(3) . . . . ?
C3 O3 C2 C1 41.3(2) . . . . ?
C3 O3 C2 C9 165.88(13) . . . . ?
O1 C1 C2 O3 170.0(2) . . . . ?
O2 C1 C2 O3 -13.5(3) . . . . ?
O1 C1 C2 C9 47.0(3) . . . . ?
O2 C1 C2 C9 -136.5(2) . . . . ?
C7 O4 C3 O3 66.3(2) . . . . ?
C7 O4 C3 C5 -53.1(2) . . . . ?
C7 O4 C3 C4 -177.15(14) . . . . ?
C2 O3 C3 O4 51.9(2) . . . . ?
C2 O3 C3 C5 176.10(13) . . . . ?
C2 O3 C3 C4 -62.6(2) . . . . ?
C8 O5 C4 O2 56.9(2) . . . . ?
C8 O5 C4 C6 -59.7(2) . . . . ?
C8 O5 C4 C3 174.3(2) . . . . ?
C1 O2 C4 O5 83.8(2) . . . . ?
C1 O2 C4 C6 -153.1(2) . . . . ?
C1 O2 C4 C3 -30.5(2) . . . . ?
O4 C3 C4 O5 -179.35(12) . . . . ?
O3 C3 C4 O5 -61.2(2) . . . . ?
C5 C3 C4 O5 55.7(2) . . . . ?
O4 C3 C4 O2 -63.2(2) . . . . ?
O3 C3 C4 O2 55.0(2) . . . . ?
C5 C3 C4 O2 171.91(12) . . . . ?
O4 C3 C4 C6 53.8(2) . . . . ?
O3 C3 C4 C6 172.00(12) . . . . ?
C5 C3 C4 C6 -71.1(2) . . . . ?
O3 C2 C9 C14 -56.4(2) . . . . ?
C1 C2 C9 C14 69.8(2) . . . . ?
O3 C2 C9 C10 73.5(2) . . . . ?
C1 C2 C9 C10 -160.30(15) . . . . ?
O7 N1 C10 C11 53.5(2) . . . . ?
O6 N1 C10 C11 -125.8(2) . . . . ?
O7 N1 C10 C9 -71.6(2) . . . . ?
O6 N1 C10 C9 109.1(2) . . . . ?
C14 C9 C10 N1 75.8(2) . . . . ?
C2 C9 C10 N1 -54.0(2) . . . . ?
C14 C9 C10 C11 -48.2(2) . . . . ?
C2 C9 C10 C11 -178.02(14) . . . . ?
N1 C10 C11 C12 -77.9(2) . . . . ?
C9 C10 C11 C12 47.2(2) . . . . ?
C10 C11 C12 C13 -51.4(2) . . . . ?
C11 C12 C13 C14 55.8(2) . . . . ?
C2 C9 C14 C13 -176.75(15) . . . . ?
C10 C9 C14 C13 53.7(2) . . . . ?
C12 C13 C14 C9 -57.2(2) . . . . ?
